data_7231237
loop_
_publ_author_name
'Beebeejaun-Boodoo, B. M. P.'
'Erasmus, R.'
'Rademeyer, M.'

_publ_section_title
;
 Tetrahalometallate salts of N-(4-picolinium)-1,8-naphthalimide:
 structures and solid-state fluorescence
;
_journal_issue 33
_journal_name_full CrystEngComm
_journal_page_first 4875
_journal_paper_doi 10.1039/C8CE00292D
_journal_volume 20
_journal_year 2018
_chemical_formula_moiety '2(C18 H13 N2 O2), Cl4 Cu'
_chemical_formula_sum 'C36 H26 Cl4 Cu N4 O4'
_chemical_formula_weight 783.96
_space_group_crystal_system monoclinic
_space_group_IT_number 14
_space_group_name_Hall '-P 2ybc'
_space_group_name_H-M_alt 'P 1 21/c 1'
_symmetry_space_group_name_Hall '-P 2ybc'
_symmetry_space_group_name_H-M 'P 1 21/c 1'
_atom_sites_solution_hydrogens mixed
_audit_creation_method SHELXL-2013
_audit_update_record
;
2018-02-20 deposited with the CCDC.
2018-07-25 downloaded from the CCDC.
;
_cell_angle_alpha 90
_cell_angle_beta 91.983(2)
_cell_angle_gamma 90
_cell_formula_units_Z 4
_cell_length_a 7.7660(6)
_cell_length_b 55.312(4)
_cell_length_c 7.4689(5)
_cell_measurement_reflns_used 9943
_cell_measurement_temperature 150(2)
_cell_measurement_theta_max 25.78
_cell_measurement_theta_min 2.63
_cell_volume 3206.4(4)
_computing_cell_refinement 'SAINT (Bruker, 2014)'
_computing_data_collection 'APEX2 (Bruker, 2014)'
_computing_data_reduction 'SAINT (Bruker, 2014)'
_computing_molecular_graphics
;
 ORTEP-3 for Windows (Farrugia, 1997), POV-RAY (Cason, 2004),
 Mercury (Macrae <i>et al</i>., 2008)
;
_computing_publication_material 'SHELXL-2014, PLATON (Spek, 2009)'
_computing_structure_refinement 'SHELXTL, SHELXL-2014/7 (Sheldrick, 2015)'
_computing_structure_solution 'SHELXTS (Sheldrick, 2015)'
_diffrn_ambient_temperature 150(2)
_diffrn_measured_fraction_theta_full 0.999
_diffrn_measured_fraction_theta_max 0.998
_diffrn_measurement_device_type 'Bruker kappa, Photon 100 CMOS'
_diffrn_measurement_method '\f and \w scans'
_diffrn_radiation_monochromator graphite
_diffrn_radiation_source 'fine-focus sealed tube'
_diffrn_radiation_type MoK\a
_diffrn_radiation_wavelength 0.71073
_diffrn_reflns_av_R_equivalents 0.0924
_diffrn_reflns_av_unetI/netI 0.0542
_diffrn_reflns_Laue_measured_fraction_full 0.999
_diffrn_reflns_Laue_measured_fraction_max 0.998
_diffrn_reflns_limit_h_max 9
_diffrn_reflns_limit_h_min -9
_diffrn_reflns_limit_k_max 69
_diffrn_reflns_limit_k_min -69
_diffrn_reflns_limit_l_max 9
_diffrn_reflns_limit_l_min -9
_diffrn_reflns_number 75027
_diffrn_reflns_point_group_measured_fraction_full 0.999
_diffrn_reflns_point_group_measured_fraction_max 0.998
_diffrn_reflns_theta_full 25.242
_diffrn_reflns_theta_max 26.451
_diffrn_reflns_theta_min 2.209
_exptl_absorpt_coefficient_mu 1.064
_exptl_absorpt_correction_T_max 0.7446
_exptl_absorpt_correction_T_min 0.5213
_exptl_absorpt_correction_type multi-scan
_exptl_absorpt_process_details 'SADABS (Bruker, 2014)'
_exptl_crystal_colour yellow
_exptl_crystal_density_diffrn 1.624
_exptl_crystal_description rod
_exptl_crystal_F_000 1596
_exptl_crystal_size_max 0.535
_exptl_crystal_size_mid 0.182
_exptl_crystal_size_min 0.031
_refine_diff_density_max 0.562
_refine_diff_density_min -0.583
_refine_diff_density_rms 0.100
_refine_ls_extinction_method none
_refine_ls_goodness_of_fit_ref 1.263
_refine_ls_hydrogen_treatment mixed
_refine_ls_matrix_type full
_refine_ls_number_parameters 494
_refine_ls_number_reflns 6614
_refine_ls_number_restraints 0
_refine_ls_restrained_S_all 1.263
_refine_ls_R_factor_all 0.0919
_refine_ls_R_factor_gt 0.0696
_refine_ls_shift/su_max 0.001
_refine_ls_shift/su_mean 0.000
_refine_ls_structure_factor_coef Fsqd
_refine_ls_weighting_details
;
 w=1/[\s^2^(Fo^2^)+(0.0100P)^2^+13.1628P]
 where P=(Fo^2^+2Fc^2^)/3
;
_refine_ls_weighting_scheme calc
_refine_ls_wR_factor_gt 0.1210
_refine_ls_wR_factor_ref 0.1264
_reflns_Friedel_coverage 0.000
_reflns_number_gt 5393
_reflns_number_total 6614
_reflns_threshold_expression 'I > 2\s(I)'
_cod_data_source_file c8ce00292d2.cif
_cod_data_source_block shelx_CCDC5
_cod_depositor_comments 'Adding full bibliography for 7231232--7231241.cif.'
_cod_database_code 7231237
_shelx_space_group_comment
;
The symmetry employed for this shelxl refinement is uniquely defined
by the following loop, which should always be used as a source of
symmetry information in preference to the above space-group names.
They are only intended as comments.
;
_shelxl_version_number 2013-2

loop_
_space_group_symop_operation_xyz
'x, y, z'
'-x, y+1/2, -z+1/2'
'-x, -y, -z'
'x, -y-1/2, z-1/2'

loop_
_atom_site_label
_atom_site_type_symbol
_atom_site_fract_x
_atom_site_fract_y
_atom_site_fract_z
_atom_site_U_iso_or_equiv
_atom_site_adp_type
_atom_site_occupancy
_atom_site_site_symmetry_order
_atom_site_calc_flag
_atom_site_refinement_flags_posn
_atom_site_refinement_flags_adp
Cu1 Cu 0.64543(7) 0.62571(2) 0.60587(7) 0.01608(14) Uani 1 1 d . .
Cl1 Cl 0.35962(15) 0.62130(2) 0.55888(15) 0.0220(3) Uani 1 1 d . .
Cl2 Cl 0.67315(16) 0.65459(2) 0.39848(16) 0.0261(3) Uani 1 1 d . .
Cl3 Cl 0.90778(15) 0.60935(2) 0.57032(15) 0.0249(3) Uani 1 1 d . .
Cl4 Cl 0.64177(15) 0.61740(2) 0.89984(14) 0.0209(3) Uani 1 1 d . .
O1 O -0.3211(5) 0.68717(6) -0.1057(5) 0.0305(9) Uani 1 1 d . .
O2 O 0.1937(4) 0.71051(6) -0.3162(4) 0.0233(8) Uani 1 1 d . .
O3 O 1.1255(4) 0.52506(6) 1.4179(5) 0.0273(8) Uani 1 1 d . .
O4 O 1.6311(4) 0.55546(6) 1.2352(5) 0.0246(8) Uani 1 1 d . .
N3 N 0.2845(5) 0.65070(7) 0.2092(5) 0.0187(9) Uani 1 1 d . .
N4 N -0.0682(5) 0.69901(7) -0.2205(5) 0.0162(8) Uani 1 1 d . .
N1 N 1.0346(6) 0.59526(7) 0.9591(5) 0.0220(9) Uani 1 1 d . .
N2 N 1.3833(5) 0.53986(6) 1.3377(5) 0.0148(8) Uani 1 1 d . .
C19 C 0.3644(6) 0.65939(8) 0.0661(6) 0.0198(10) Uani 1 1 d . .
H19 H 0.4864 0.6606 0.0680 0.024 Uiso 1 1 calc R U
C20 C 0.2692(6) 0.66653(8) -0.0828(6) 0.0187(10) Uani 1 1 d . .
H20 H 0.3251 0.6727 -0.1844 0.022 Uiso 1 1 calc R U
C21 C 0.0919(6) 0.66474(8) -0.0843(6) 0.0174(10) Uani 1 1 d . .
C22 C 0.0123(6) 0.65541(8) 0.0654(6) 0.0173(10) Uani 1 1 d . .
H22 H -0.1096 0.6540 0.0666 0.021 Uiso 1 1 calc R U
C23 C 0.1135(6) 0.64828(8) 0.2116(6) 0.0210(11) Uani 1 1 d . .
H23 H 0.0614 0.6417 0.3139 0.025 Uiso 1 1 calc R U
C24 C -0.0172(6) 0.67326(8) -0.2439(6) 0.0208(10) Uani 1 1 d . .
H24B H 0.0488 0.6716 -0.3543 0.025 Uiso 1 1 calc R U
H24A H -0.1217 0.6631 -0.2570 0.025 Uiso 1 1 calc R U
C35 C -0.2290(6) 0.70375(9) -0.1501(6) 0.0199(10) Uani 1 1 d . .
C34 C -0.2797(6) 0.72931(8) -0.1339(6) 0.0151(9) Uani 1 1 d . .
C33 C -0.4385(6) 0.73543(9) -0.0720(6) 0.0212(11) Uani 1 1 d . .
C32 C -0.4847(6) 0.75976(9) -0.0531(6) 0.0215(11) Uani 1 1 d . .
H32 H -0.5949 0.7638 -0.0104 0.026 Uiso 1 1 calc R U
C31 C -0.3725(6) 0.77784(9) -0.0954(6) 0.0208(11) Uani 1 1 d . .
C30 C -0.2092(6) 0.77235(8) -0.1591(6) 0.0157(10) Uani 1 1 d . .
C36 C -0.1623(6) 0.74770(8) -0.1792(6) 0.0140(9) Uani 1 1 d . .
C29 C -0.0887(6) 0.79043(9) -0.2038(6) 0.0199(10) Uani 1 1 d . .
C28 C 0.0698(7) 0.78429(9) -0.2622(6) 0.0220(11) Uani 1 1 d . .
C27 C 0.1164(6) 0.75996(8) -0.2821(6) 0.0185(10) Uani 1 1 d . .
C26 C 0.0016(6) 0.74195(8) -0.2417(5) 0.0144(9) Uani 1 1 d . .
C25 C 0.0533(6) 0.71633(8) -0.2638(6) 0.0155(10) Uani 1 1 d . .
C5 C 1.2041(6) 0.59887(8) 0.9678(6) 0.0202(10) Uani 1 1 d . .
H5 H 1.2582 0.6079 0.8773 0.024 Uiso 1 1 calc R U
C4 C 1.2996(6) 0.58943(8) 1.1090(6) 0.0193(10) Uani 1 1 d . .
H4 H 1.4205 0.5921 1.1171 0.023 Uiso 1 1 calc R U
C3 C 1.2202(6) 0.57604(8) 1.2402(6) 0.0171(10) Uani 1 1 d . .
C2 C 1.0432(6) 0.57320(9) 1.2267(6) 0.0226(11) Uani 1 1 d . .
H2 H 0.9854 0.5644 1.3158 0.027 Uiso 1 1 calc R U
C1 C 0.9514(6) 0.58309(8) 1.0853(7) 0.0237(11) Uani 1 1 d . .
H1 H 0.8297 0.5814 1.0764 0.028 Uiso 1 1 calc R U
C6 C 1.3265(6) 0.56434(8) 1.3900(6) 0.0182(10) Uani 1 1 d . .
H6A H 1.4286 0.5745 1.4194 0.022 Uiso 1 1 calc R U
H6B H 1.2570 0.5632 1.4984 0.022 Uiso 1 1 calc R U
C17 C 1.5448(6) 0.53760(8) 1.2622(6) 0.0174(10) Uani 1 1 d . .
C16 C 1.6032(6) 0.51285(8) 1.2199(6) 0.0157(10) Uani 1 1 d . .
C15 C 1.7640(6) 0.50936(9) 1.1577(6) 0.0203(10) Uani 1 1 d . .
C14 C 1.8211(7) 0.48581(9) 1.1183(6) 0.0232(11) Uani 1 1 d . .
C13 C 1.7154(7) 0.46651(9) 1.1408(6) 0.0226(11) Uani 1 1 d . .
C12 C 1.5486(6) 0.46929(8) 1.2056(6) 0.0171(10) Uani 1 1 d . .
C18 C 1.4909(6) 0.49304(8) 1.2480(6) 0.0155(10) Uani 1 1 d . .
C11 C 1.4343(7) 0.44969(9) 1.2349(6) 0.0234(11) Uani 1 1 d . .
C10 C 1.2775(7) 0.45336(9) 1.3033(7) 0.0247(12) Uani 1 1 d . .
C9 C 1.2222(6) 0.47689(9) 1.3462(6) 0.0196(10) Uani 1 1 d . .
C8 C 1.3271(6) 0.49633(8) 1.3185(6) 0.0171(10) Uani 1 1 d . .
C7 C 1.2669(6) 0.52090(8) 1.3627(6) 0.0171(10) Uani 1 1 d . .
H1N H 0.964(7) 0.6012(10) 0.864(7) 0.033(15) Uiso 1 1 d . .
H3N H 0.340(7) 0.6467(9) 0.293(7) 0.020(15) Uiso 1 1 d . .
H33 H -0.509(6) 0.7234(9) -0.047(6) 0.015(12) Uiso 1 1 d . .
H27 H 0.224(6) 0.7568(8) -0.324(6) 0.006(11) Uiso 1 1 d . .
H31 H -0.419(6) 0.7946(9) -0.087(6) 0.014(12) Uiso 1 1 d . .
H28 H 0.152(6) 0.7963(9) -0.285(6) 0.017(12) Uiso 1 1 d . .
H29 H -0.127(7) 0.8079(10) -0.185(7) 0.034(15) Uiso 1 1 d . .
H15 H 1.831(6) 0.5219(8) 1.139(6) 0.006(11) Uiso 1 1 d . .
H11 H 1.477(7) 0.4330(10) 1.205(7) 0.034(15) Uiso 1 1 d . .
H13 H 1.757(6) 0.4518(10) 1.114(7) 0.024(14) Uiso 1 1 d . .
H9 H 1.115(7) 0.4794(9) 1.399(7) 0.025(14) Uiso 1 1 d . .
H10 H 1.208(7) 0.4422(10) 1.324(7) 0.037(17) Uiso 1 1 d . .
H14 H 1.940(8) 0.4842(11) 1.072(8) 0.056(19) Uiso 1 1 d . .

loop_
_atom_site_aniso_label
_atom_site_aniso_U_11
_atom_site_aniso_U_22
_atom_site_aniso_U_33
_atom_site_aniso_U_23
_atom_site_aniso_U_13
_atom_site_aniso_U_12
Cu1 0.0148(3) 0.0158(3) 0.0175(3) 0.0042(2) -0.0010(2) -0.0017(2)
Cl1 0.0161(6) 0.0303(7) 0.0194(6) 0.0073(5) -0.0015(4) -0.0047(5)
Cl2 0.0221(7) 0.0263(6) 0.0295(7) 0.0141(5) -0.0046(5) -0.0069(5)
Cl3 0.0200(6) 0.0332(7) 0.0216(6) 0.0075(5) 0.0049(5) 0.0063(5)
Cl4 0.0194(6) 0.0264(6) 0.0169(5) 0.0038(5) 0.0012(5) 0.0031(5)
O1 0.028(2) 0.0224(19) 0.042(2) 0.0085(16) 0.0035(17) -0.0062(16)
O2 0.0210(19) 0.0202(18) 0.0293(19) 0.0059(14) 0.0083(15) 0.0060(14)
O3 0.021(2) 0.0248(19) 0.037(2) 0.0081(16) 0.0123(16) 0.0032(15)
O4 0.0220(19) 0.0159(18) 0.036(2) 0.0052(15) 0.0033(15) -0.0031(14)
N3 0.021(2) 0.019(2) 0.016(2) 0.0021(17) -0.0011(18) 0.0029(17)
N4 0.016(2) 0.015(2) 0.017(2) 0.0031(15) -0.0022(16) 0.0016(16)
N1 0.027(3) 0.018(2) 0.020(2) 0.0011(17) -0.0078(18) 0.0045(18)
N2 0.017(2) 0.0135(19) 0.0136(19) 0.0024(15) -0.0017(15) 0.0040(15)
C19 0.018(3) 0.019(2) 0.023(2) 0.001(2) 0.003(2) 0.003(2)
C20 0.022(3) 0.015(2) 0.020(2) 0.0024(19) 0.002(2) 0.0031(19)
C21 0.023(3) 0.008(2) 0.021(2) -0.0034(18) -0.002(2) 0.0021(18)
C22 0.016(2) 0.011(2) 0.025(2) 0.0001(19) -0.0004(19) 0.0018(19)
C23 0.027(3) 0.016(2) 0.021(2) 0.0010(19) 0.005(2) 0.002(2)
C24 0.025(3) 0.013(2) 0.024(3) -0.0001(19) -0.003(2) -0.001(2)
C35 0.021(3) 0.021(3) 0.017(2) 0.0055(19) -0.006(2) -0.004(2)
C34 0.014(2) 0.020(2) 0.011(2) 0.0027(18) -0.0018(18) -0.0001(19)
C33 0.016(3) 0.027(3) 0.020(2) 0.006(2) 0.000(2) -0.005(2)
C32 0.016(3) 0.033(3) 0.016(2) 0.004(2) 0.001(2) 0.006(2)
C31 0.023(3) 0.023(3) 0.017(2) -0.002(2) 0.001(2) 0.007(2)
C30 0.013(2) 0.021(2) 0.013(2) 0.0015(18) -0.0022(18) 0.0013(19)
C36 0.015(2) 0.017(2) 0.011(2) 0.0020(17) -0.0031(18) 0.0011(18)
C29 0.023(3) 0.015(2) 0.022(2) 0.0000(19) 0.000(2) 0.002(2)
C28 0.023(3) 0.018(3) 0.025(3) 0.002(2) 0.000(2) -0.006(2)
C27 0.016(3) 0.022(3) 0.018(2) 0.0036(19) 0.004(2) 0.000(2)
C26 0.017(2) 0.017(2) 0.010(2) 0.0000(17) -0.0009(18) -0.0001(19)
C25 0.017(3) 0.017(2) 0.013(2) 0.0052(18) -0.0024(19) 0.0018(19)
C5 0.028(3) 0.016(2) 0.017(2) 0.0012(19) 0.005(2) 0.005(2)
C4 0.018(3) 0.017(2) 0.023(2) 0.0021(19) 0.003(2) 0.0018(19)
C3 0.022(3) 0.011(2) 0.018(2) -0.0024(18) 0.0000(19) 0.0022(19)
C2 0.023(3) 0.020(3) 0.025(3) 0.005(2) 0.006(2) 0.003(2)
C1 0.018(3) 0.018(2) 0.036(3) 0.004(2) -0.002(2) -0.001(2)
C6 0.020(3) 0.019(2) 0.015(2) -0.0001(19) 0.0014(19) 0.004(2)
C17 0.020(3) 0.018(2) 0.014(2) 0.0040(18) -0.0025(19) 0.001(2)
C16 0.017(3) 0.016(2) 0.014(2) 0.0032(17) -0.0031(19) 0.0012(18)
C15 0.021(3) 0.026(3) 0.014(2) 0.002(2) 0.003(2) -0.001(2)
C14 0.020(3) 0.030(3) 0.020(3) 0.002(2) 0.005(2) 0.003(2)
C13 0.033(3) 0.019(3) 0.016(2) 0.000(2) -0.001(2) 0.008(2)
C12 0.023(3) 0.017(2) 0.012(2) 0.0007(18) -0.0032(19) 0.0019(19)
C18 0.018(2) 0.019(2) 0.009(2) 0.0028(17) -0.0041(18) 0.0022(19)
C11 0.034(3) 0.015(2) 0.021(2) -0.001(2) -0.004(2) 0.000(2)
C10 0.031(3) 0.021(3) 0.022(3) 0.006(2) -0.002(2) -0.009(2)
C9 0.019(3) 0.024(3) 0.015(2) 0.0047(19) -0.002(2) -0.003(2)
C8 0.020(3) 0.018(2) 0.012(2) 0.0025(18) -0.0048(19) -0.0048(19)
C7 0.019(3) 0.021(2) 0.012(2) 0.0033(18) -0.0019(19) 0.002(2)

loop_
_atom_type_symbol
_atom_type_description
_atom_type_scat_dispersion_real
_atom_type_scat_dispersion_imag
_atom_type_scat_source
C C 0.0033 0.0016 'International Tables Vol C Tables 4.2.6.8 and 6.1.1.4'
H H 0.0000 0.0000 'International Tables Vol C Tables 4.2.6.8 and 6.1.1.4'
Cl Cl 0.1484 0.1585 'International Tables Vol C Tables 4.2.6.8 and 6.1.1.4'
Cu Cu 0.3201 1.2651 'International Tables Vol C Tables 4.2.6.8 and 6.1.1.4'
N N 0.0061 0.0033 'International Tables Vol C Tables 4.2.6.8 and 6.1.1.4'
O O 0.0106 0.0060 'International Tables Vol C Tables 4.2.6.8 and 6.1.1.4'

loop_
_geom_angle_atom_site_label_1
_geom_angle_atom_site_label_2
_geom_angle_atom_site_label_3
_geom_angle
Cl2 Cu1 Cl4 145.79(5)
Cl2 Cu1 Cl1 95.01(5)
Cl4 Cu1 Cl1 94.86(5)
Cl2 Cu1 Cl3 95.51(5)
Cl4 Cu1 Cl3 94.31(5)
Cl1 Cu1 Cl3 146.07(5)
C23 N3 C19 122.2(4)
C23 N3 H3N 119(4)
C19 N3 H3N 119(4)
C25 N4 C35 125.5(4)
C25 N4 C24 116.5(4)
C35 N4 C24 117.9(4)
C5 N1 C1 122.7(4)
C5 N1 H1N 122(3)
C1 N1 H1N 115(3)
C17 N2 C7 125.4(4)
C17 N2 C6 117.9(4)
C7 N2 C6 116.7(4)
N3 C19 C20 119.9(5)
N3 C19 H19 120.1
C20 C19 H19 120.1
C19 C20 C21 119.7(4)
C19 C20 H20 120.2
C21 C20 H20 120.2
C20 C21 C22 119.3(4)
C20 C21 C24 121.0(4)
C22 C21 C24 119.6(4)
C23 C22 C21 118.9(4)
C23 C22 H22 120.5
C21 C22 H22 120.5
N3 C23 C22 120.0(4)
N3 C23 H23 120.0
C22 C23 H23 120.0
N4 C24 C21 110.4(4)
N4 C24 H24B 109.6
C21 C24 H24B 109.6
N4 C24 H24A 109.6
C21 C24 H24A 109.6
H24B C24 H24A 108.1
O1 C35 N4 120.2(4)
O1 C35 C34 122.6(5)
N4 C35 C34 117.2(4)
C33 C34 C36 119.8(4)
C33 C34 C35 120.6(4)
C36 C34 C35 119.6(4)
C34 C33 C32 120.4(5)
C34 C33 H33 117(3)
C32 C33 H33 123(3)
C31 C32 C33 120.7(5)
C31 C32 H32 119.6
C33 C32 H32 119.6
C32 C31 C30 120.6(5)
C32 C31 H31 115(3)
C30 C31 H31 124(3)
C31 C30 C29 122.6(4)
C31 C30 C36 118.8(4)
C29 C30 C36 118.6(4)
C26 C36 C34 121.0(4)
C26 C36 C30 119.4(4)
C34 C36 C30 119.7(4)
C28 C29 C30 120.7(4)
C28 C29 H29 123(3)
C30 C29 H29 116(3)
C29 C28 C27 120.8(5)
C29 C28 H28 121(3)
C27 C28 H28 119(3)
C26 C27 C28 120.0(5)
C26 C27 H27 123(3)
C28 C27 H27 117(3)
C27 C26 C36 120.6(4)
C27 C26 C25 119.1(4)
C36 C26 C25 120.3(4)
O2 C25 N4 121.1(4)
O2 C25 C26 122.6(4)
N4 C25 C26 116.3(4)
N1 C5 C4 119.3(4)
N1 C5 H5 120.4
C4 C5 H5 120.4
C5 C4 C3 120.2(5)
C5 C4 H4 119.9
C3 C4 H4 119.9
C2 C3 C4 118.3(4)
C2 C3 C6 121.3(4)
C4 C3 C6 120.4(4)
C1 C2 C3 120.0(5)
C1 C2 H2 120.0
C3 C2 H2 120.0
N1 C1 C2 119.5(5)
N1 C1 H1 120.3
C2 C1 H1 120.3
N2 C6 C3 110.9(4)
N2 C6 H6A 109.5
C3 C6 H6A 109.5
N2 C6 H6B 109.5
C3 C6 H6B 109.5
H6A C6 H6B 108.1
O4 C17 N2 120.1(4)
O4 C17 C16 122.9(4)
N2 C17 C16 117.0(4)
C15 C16 C18 121.1(4)
C15 C16 C17 119.7(4)
C18 C16 C17 119.2(4)
C16 C15 C14 120.1(5)
C16 C15 H15 120(3)
C14 C15 H15 120(3)
C13 C14 C15 120.2(5)
C13 C14 H14 123(4)
C15 C14 H14 117(4)
C14 C13 C12 121.5(5)
C14 C13 H13 117(3)
C12 C13 H13 121(3)
C13 C12 C11 123.8(4)
C13 C12 C18 118.5(4)
C11 C12 C18 117.7(4)
C8 C18 C16 121.6(4)
C8 C18 C12 119.9(4)
C16 C18 C12 118.6(4)
C10 C11 C12 121.2(5)
C10 C11 H11 122(3)
C12 C11 H11 117(3)
C11 C10 C9 120.6(5)
C11 C10 H10 124(4)
C9 C10 H10 116(4)
C8 C9 C10 120.2(5)
C8 C9 H9 119(3)
C10 C9 H9 121(3)
C9 C8 C18 120.4(4)
C9 C8 C7 119.6(4)
C18 C8 C7 120.0(4)
O3 C7 N2 120.1(4)
O3 C7 C8 123.3(4)
N2 C7 C8 116.6(4)

loop_
_geom_bond_atom_site_label_1
_geom_bond_atom_site_label_2
_geom_bond_distance
Cu1 Cl2 2.2409(12)
Cu1 Cl4 2.2444(12)
Cu1 Cl1 2.2485(13)
Cu1 Cl3 2.2534(13)
O1 C35 1.217(6)
O2 C25 1.215(5)
O3 C7 1.209(6)
O4 C17 1.215(5)
N3 C23 1.336(6)
N3 C19 1.343(6)
N3 H3N 0.78(5)
N4 C25 1.391(6)
N4 C35 1.396(6)
N4 C24 1.490(6)
N1 C5 1.330(6)
N1 C1 1.342(6)
N1 H1N 0.94(6)
N2 C17 1.399(6)
N2 C7 1.401(6)
N2 C6 1.481(6)
C19 C20 1.372(6)
C19 H19 0.9500
C20 C21 1.380(7)
C20 H20 0.9500
C21 C22 1.395(6)
C21 C24 1.514(6)
C22 C23 1.381(6)
C22 H22 0.9500
C23 H23 0.9500
C24 H24B 0.9900
C24 H24A 0.9900
C35 C34 1.474(6)
C34 C33 1.374(7)
C34 C36 1.415(6)
C33 C32 1.401(7)
C33 H33 0.88(5)
C32 C31 1.370(7)
C32 H32 0.9500
C31 C30 1.403(7)
C31 H31 1.00(5)
C30 C29 1.417(7)
C30 C36 1.421(6)
C36 C26 1.407(6)
C29 C28 1.363(7)
C29 H29 1.02(5)
C28 C27 1.403(7)
C28 H28 0.94(5)
C27 C26 1.377(6)
C27 H27 0.92(5)
C26 C25 1.484(6)
C5 C4 1.371(6)
C5 H5 0.9500
C4 C3 1.390(6)
C4 H4 0.9500
C3 C2 1.384(7)
C3 C6 1.513(6)
C2 C1 1.368(7)
C2 H2 0.9500
C1 H1 0.9500
C6 H6A 0.9900
C6 H6B 0.9900
C17 C16 1.479(6)
C16 C15 1.361(7)
C16 C18 1.421(6)
C15 C14 1.410(7)
C15 H15 0.88(4)
C14 C13 1.361(7)
C14 H14 1.00(7)
C13 C12 1.407(7)
C13 H13 0.90(5)
C12 C11 1.423(7)
C12 C18 1.427(6)
C18 C8 1.406(7)
C11 C10 1.352(8)
C11 H11 1.01(5)
C10 C9 1.411(7)
C10 H10 0.84(6)
C9 C8 1.369(6)
C9 H9 0.94(5)
C8 C7 1.478(6)

loop_
_geom_hbond_atom_site_label_D
_geom_hbond_atom_site_label_H
_geom_hbond_atom_site_label_A
_geom_hbond_distance_DH
_geom_hbond_distance_HA
_geom_hbond_distance_DA
_geom_hbond_angle_DHA
_geom_hbond_site_symmetry_A
C19 H19 Cl4 0.95 2.97 3.430(5) 110.9 1_554
C19 H19 O1 0.95 2.49 3.192(6) 130.5 1_655
C20 H20 O2 0.95 2.51 3.038(5) 114.8 .
C23 H23 Cl3 0.95 2.91 3.829(5) 164.3 1_455
C5 H5 Cl1 0.95 2.64 3.547(5) 160.5 1_655
C4 H4 Cl4 0.95 2.78 3.490(5) 132.0 1_655
C2 H2 O3 0.95 2.54 3.078(6) 116.3 .
C1 H1 Cl4 0.95 2.78 3.327(5) 117.8 .
C1 H1 O4 0.95 2.44 3.157(6) 132.0 1_455
C6 H6A Cl1 0.99 2.85 3.400(5) 115.9 1_656
N1 H1N Cl3 0.94(6) 2.27(6) 3.132(4) 153(5) .
N1 H1N Cl4 0.94(6) 2.68(5) 3.303(4) 124(4) .
N3 H3N Cl1 0.78(5) 2.43(5) 3.114(4) 147(5) .
N3 H3N Cl2 0.78(5) 2.71(5) 3.295(4) 133(5) .

loop_
_geom_torsion_atom_site_label_1
_geom_torsion_atom_site_label_2
_geom_torsion_atom_site_label_3
_geom_torsion_atom_site_label_4
_geom_torsion
C23 N3 C19 C20 1.2(7)
N3 C19 C20 C21 0.1(7)
C19 C20 C21 C22 -0.7(7)
C19 C20 C21 C24 177.8(4)
C20 C21 C22 C23 0.2(6)
C24 C21 C22 C23 -178.4(4)
C19 N3 C23 C22 -1.7(7)
C21 C22 C23 N3 1.0(7)
C25 N4 C24 C21 81.5(5)
C35 N4 C24 C21 -95.7(5)
C20 C21 C24 N4 -91.4(5)
C22 C21 C24 N4 87.2(5)
C25 N4 C35 O1 -175.1(4)
C24 N4 C35 O1 1.9(6)
C25 N4 C35 C34 5.2(6)
C24 N4 C35 C34 -177.9(4)
O1 C35 C34 C33 -2.1(7)
N4 C35 C34 C33 177.6(4)
O1 C35 C34 C36 176.7(4)
N4 C35 C34 C36 -3.6(6)
C36 C34 C33 C32 -0.2(7)
C35 C34 C33 C32 178.6(4)
C34 C33 C32 C31 -0.1(7)
C33 C32 C31 C30 0.1(7)
C32 C31 C30 C29 -179.7(4)
C32 C31 C30 C36 0.2(7)
C33 C34 C36 C26 179.6(4)
C35 C34 C36 C26 0.8(6)
C33 C34 C36 C30 0.5(6)
C35 C34 C36 C30 -178.3(4)
C31 C30 C36 C26 -179.6(4)
C29 C30 C36 C26 0.3(6)
C31 C30 C36 C34 -0.5(6)
C29 C30 C36 C34 179.4(4)
C31 C30 C29 C28 178.9(5)
C36 C30 C29 C28 -1.0(7)
C30 C29 C28 C27 1.0(7)
C29 C28 C27 C26 -0.2(7)
C28 C27 C26 C36 -0.5(7)
C28 C27 C26 C25 179.9(4)
C34 C36 C26 C27 -178.6(4)
C30 C36 C26 C27 0.4(6)
C34 C36 C26 C25 0.9(6)
C30 C36 C26 C25 180.0(4)
C35 N4 C25 O2 176.3(4)
C24 N4 C25 O2 -0.7(6)
C35 N4 C25 C26 -3.5(6)
C24 N4 C25 C26 179.5(4)
C27 C26 C25 O2 0.1(7)
C36 C26 C25 O2 -179.5(4)
C27 C26 C25 N4 179.9(4)
C36 C26 C25 N4 0.3(6)
C1 N1 C5 C4 1.4(7)
N1 C5 C4 C3 0.7(7)
C5 C4 C3 C2 -1.9(7)
C5 C4 C3 C6 176.3(4)
C4 C3 C2 C1 1.1(7)
C6 C3 C2 C1 -177.0(4)
C5 N1 C1 C2 -2.2(7)
C3 C2 C1 N1 0.8(7)
C17 N2 C6 C3 93.3(5)
C7 N2 C6 C3 -84.6(5)
C2 C3 C6 N2 89.7(5)
C4 C3 C6 N2 -88.4(5)
C7 N2 C17 O4 174.9(4)
C6 N2 C17 O4 -2.7(6)
C7 N2 C17 C16 -5.6(6)
C6 N2 C17 C16 176.8(4)
O4 C17 C16 C15 3.9(7)
N2 C17 C16 C15 -175.5(4)
O4 C17 C16 C18 -177.1(4)
N2 C17 C16 C18 3.5(6)
C18 C16 C15 C14 0.6(7)
C17 C16 C15 C14 179.6(4)
C16 C15 C14 C13 0.5(7)
C15 C14 C13 C12 -0.9(7)
C14 C13 C12 C11 -178.7(5)
C14 C13 C12 C18 0.0(7)
C15 C16 C18 C8 177.6(4)
C17 C16 C18 C8 -1.4(6)
C15 C16 C18 C12 -1.4(6)
C17 C16 C18 C12 179.6(4)
C13 C12 C18 C8 -177.9(4)
C11 C12 C18 C8 0.9(6)
C13 C12 C18 C16 1.1(6)
C11 C12 C18 C16 179.9(4)
C13 C12 C11 C10 177.7(5)
C18 C12 C11 C10 -1.0(7)
C12 C11 C10 C9 0.6(7)
C11 C10 C9 C8 0.1(7)
C10 C9 C8 C18 -0.2(7)
C10 C9 C8 C7 179.5(4)
C16 C18 C8 C9 -179.2(4)
C12 C18 C8 C9 -0.3(6)
C16 C18 C8 C7 1.0(6)
C12 C18 C8 C7 180.0(4)
C17 N2 C7 O3 -174.8(4)
C6 N2 C7 O3 2.8(6)
C17 N2 C7 C8 5.2(6)
C6 N2 C7 C8 -177.2(4)
C9 C8 C7 O3 -2.4(7)
C18 C8 C7 O3 177.4(4)
C9 C8 C7 N2 177.6(4)
C18 C8 C7 N2 -2.7(6)
